data_7033656
loop_
_publ_author_name
'Santo, Kiyokazu'
'Hirotsu, Masakazu'
'Kinoshita, Isamu'

_publ_section_title
;
 Formation, reactivity and redox properties of carbon- and sulfur-bridged
 diiron complexes derived from dibenzothienyl Schiff bases: effect of N,N-
 and N,P-chelating moieties.
;
_journal_issue 9
_journal_name_full 'Dalton transactions (Cambridge, England : 2003)'
_journal_page_first 4155
_journal_page_last 4166
_journal_paper_doi 10.1039/c4dt03422h
_journal_volume 44
_journal_year 2015
_chemical_formula_moiety 'C34 H40 Fe N2 O P2 S, 0.5(C6 H14)'
_chemical_formula_sum 'C37 H47 Fe N2 O P2 S'
_chemical_formula_weight 685.62
_chemical_name_systematic ' ?'
_space_group_IT_number 2
_symmetry_cell_setting triclinic
_symmetry_space_group_name_Hall '-P 1'
_symmetry_space_group_name_H-M 'P -1'
_atom_sites_solution_hydrogens geom
_atom_sites_solution_primary direct
_atom_sites_solution_secondary difmap
_audit_creation_method SHELXL-97
_audit_update_record
;
2014-12-15 deposited with the CCDC.
2015-01-15 downloaded from the CCDC.
;
_cell_angle_alpha 63.939(8)
_cell_angle_beta 73.464(10)
_cell_angle_gamma 69.638(10)
_cell_formula_units_Z 4
_cell_length_a 11.8200(6)
_cell_length_b 17.6223(8)
_cell_length_c 19.9604(12)
_cell_measurement_reflns_used 12826
_cell_measurement_temperature 153
_cell_measurement_theta_max 27.4855
_cell_measurement_theta_min 4.0144
_cell_volume 3458.4(4)
_computing_cell_refinement 'CrystalClear (Rigaku Inc., 2008)'
_computing_data_collection 'CrystalClear (Rigaku Inc., 2008)'
_computing_data_reduction 'CrystalClear (Rigaku Inc., 2008)'
_computing_molecular_graphics 'Ortep-3 for Windows (Farrugia, 1999)'
_computing_publication_material 'WinGX (Farrugia, 1999)'
_computing_structure_refinement 'SHELXL-97 (Sheldrick, 2008)'
_computing_structure_solution 'SIR97 (Altomare <i>et al.</i>,  1999)'
_diffrn_ambient_temperature 153
_diffrn_detector_area_resol_mean 14.6306
_diffrn_measured_fraction_theta_full 0.939
_diffrn_measured_fraction_theta_max 0.914
_diffrn_measurement_details
;
scan:
    Number of images: 360
               Slice: -80.0000 - 100.0000
         Image width: 0.5000
            Exp time: 3.0000
       Rotation axis: Phi
               Omega: 0.0000
                 Chi: 0.0000
                 Phi: 0.0000
                 XTD: 35.2953
              2theta: 9.7907
scan:
    Number of images: 100
               Slice: -30.0000 - 20.0000
         Image width: 0.5000
            Exp time: 3.0000
       Rotation axis: Omega
               Omega: 0.0000
                 Chi: 90.0000
                 Phi: 0.0000
                 XTD: 35.2953
              2theta: 9.7907
scan:
    Number of images: 100
               Slice: -30.0000 - 20.0000
         Image width: 0.5000
            Exp time: 3.0000
       Rotation axis: Omega
               Omega: 0.0000
                 Chi: 90.0000
                 Phi: 90.0000
                 XTD: 35.2953
              2theta: 9.7907
scan:
    Number of images: 100
               Slice: -30.0000 - 20.0000
         Image width: 0.5000
            Exp time: 3.0000
       Rotation axis: Omega
               Omega: 0.0000
                 Chi: 90.0000
                 Phi: 180.0000
                 XTD: 35.2953
              2theta: 9.7907
;
_diffrn_measurement_device 'Mercury CCD (2x2 bin mode)'
_diffrn_measurement_device_details 'AFC7: Eulerian 3-circle'
_diffrn_measurement_device_type 'Rigaku/MSC Mercury CCD'
_diffrn_measurement_method '\w or \f'
_diffrn_radiation_detector CCD
_diffrn_radiation_monochromator 'Graphite Monochromator'
_diffrn_radiation_source 'Rotating Anode'
_diffrn_radiation_type MoK\a
_diffrn_radiation_wavelength 0.710747
_diffrn_reflns_av_R_equivalents 0.0361
_diffrn_reflns_av_unetI/netI 0.0553
_diffrn_reflns_limit_h_max 15
_diffrn_reflns_limit_h_min -13
_diffrn_reflns_limit_k_max 22
_diffrn_reflns_limit_k_min -22
_diffrn_reflns_limit_l_max 25
_diffrn_reflns_limit_l_min -23
_diffrn_reflns_number 32214
_diffrn_reflns_reduction_process 'Lp corrections applied'
_diffrn_reflns_theta_full 25.00
_diffrn_reflns_theta_max 27.49
_diffrn_reflns_theta_min 4.01
_diffrn_source_current 150.0000
_diffrn_source_power 7.5000
_diffrn_source_voltage 50.0000
_exptl_absorpt_coefficient_mu 0.621
_exptl_absorpt_correction_T_max 0.8755
_exptl_absorpt_correction_T_min 0.8213
_exptl_absorpt_correction_type multi-scan
_exptl_absorpt_process_details 'REQAB (Rigaku, 1998)'
_exptl_crystal_colour Red
_exptl_crystal_density_diffrn 1.317
_exptl_crystal_density_method 'not measured'
_exptl_crystal_description Prism
_exptl_crystal_F_000 1452
_exptl_crystal_size_max 0.33
_exptl_crystal_size_mid 0.32
_exptl_crystal_size_min 0.22
_refine_diff_density_max 1.026
_refine_diff_density_min -0.690
_refine_diff_density_rms 0.081
_refine_ls_extinction_method none
_refine_ls_goodness_of_fit_ref 1.043
_refine_ls_hydrogen_treatment mixed
_refine_ls_matrix_type full
_refine_ls_number_parameters 987
_refine_ls_number_reflns 14522
_refine_ls_number_restraints 0
_refine_ls_restrained_S_all 1.043
_refine_ls_R_factor_all 0.0735
_refine_ls_R_factor_gt 0.0573
_refine_ls_shift/su_max 0.001
_refine_ls_shift/su_mean 0.000
_refine_ls_structure_factor_coef Fsqd
_refine_ls_weighting_details 'calc w=1/[\s^2^(Fo^2^)+(0.0637P)^2^+4.7586P] where P=(Fo^2^+2Fc^2^)/3'
_refine_ls_weighting_scheme calc
_refine_ls_wR_factor_gt 0.1394
_refine_ls_wR_factor_ref 0.1499
_reflns_number_gt 11571
_reflns_number_total 14522
_reflns_threshold_expression >2sigma(I)
_cod_data_source_file c4dt03422h2.cif
_cod_data_source_block Fe-BPT-NN-P2-7
_cod_depositor_comments
;
The following automatic conversions were performed:

'_exptl_absorpt_correction_type' value 'Multi-scan' changed to
'multi-scan' according to
/usr/data/users/saulius/crontab/automatic-downloads/rss-feeds/RSC/lib/dictionaries/cif_core.dic
dictionary named 'cif_core.dic' version 2.4.2 from 2011-04-26.

Automatic conversion script
Id: cif_fix_values 2935 2014-11-11 08:27:57Z andrius 

 Adding full bibliography for 7033651--7033657.cif.
;
_cod_original_cell_volume 3458.4(3)
_cod_original_sg_symbol_H-M P-1
_cod_database_code 7033656

loop_
_symmetry_equiv_pos_as_xyz
'x, y, z'
'-x, -y, -z'

loop_
_atom_site_label
_atom_site_type_symbol
_atom_site_fract_x
_atom_site_fract_y
_atom_site_fract_z
_atom_site_U_iso_or_equiv
_atom_site_adp_type
_atom_site_occupancy
_atom_site_symmetry_multiplicity
_atom_site_calc_flag
_atom_site_refinement_flags
_atom_site_disorder_assembly
_atom_site_disorder_group
C1 C 0.3948(3) 0.3974(2) 0.43515(17) 0.0232(6) Uani 1 1 d . . .
C2 C 0.2732(3) 0.4095(2) 0.47231(19) 0.0263(7) Uani 1 1 d . . .
C3 C 0.2310(3) 0.3429(3) 0.5332(2) 0.0315(8) Uani 1 1 d . . .
C4 C 0.3105(3) 0.2606(3) 0.5572(2) 0.0317(8) Uani 1 1 d . . .
C5 C 0.4305(3) 0.2480(2) 0.52252(18) 0.0269(7) Uani 1 1 d . . .
C6 C 0.4789(3) 0.3153(2) 0.46310(16) 0.0213(6) Uani 1 1 d . . .
C7 C 0.6696(3) 0.34803(19) 0.36407(16) 0.0186(6) Uani 1 1 d . . .
C8 C 0.6132(3) 0.2959(2) 0.43472(16) 0.0204(6) Uani 1 1 d . . .
C9 C 0.6892(3) 0.2228(2) 0.48317(18) 0.0261(7) Uani 1 1 d . . .
C10 C 0.8141(3) 0.1956(2) 0.46354(19) 0.0283(7) Uani 1 1 d . . .
C11 C 0.8696(3) 0.2402(2) 0.39339(18) 0.0244(7) Uani 1 1 d . . .
C12 C 0.7973(3) 0.31503(19) 0.34576(16) 0.0195(6) Uani 1 1 d . . .
C13 C 0.8519(3) 0.3679(2) 0.27315(17) 0.0225(6) Uani 1 1 d . . .
C14 C 0.8269(3) 0.5001(2) 0.16211(18) 0.0260(7) Uani 1 1 d . . .
C15 C 0.9395(3) 0.4620(3) 0.1160(2) 0.0321(8) Uani 1 1 d . . .
C16 C 1.1524(4) 0.3990(3) 0.0941(2) 0.0455(10) Uani 1 1 d . . .
H16A H 1.1344 0.3548 0.0844 0.068 Uiso 1 1 calc R . .
H16B H 1.2288 0.3738 0.1151 0.068 Uiso 1 1 calc R . .
H16C H 1.1609 0.4492 0.0466 0.068 Uiso 1 1 calc R . .
C17 C 1.0783(4) 0.4927(3) 0.1632(3) 0.0514(11) Uani 1 1 d . . .
H17A H 1.0104 0.5106 0.1995 0.077 Uiso 1 1 calc R . .
H17B H 1.0864 0.5437 0.1165 0.077 Uiso 1 1 calc R . .
H17C H 1.1542 0.4679 0.1847 0.077 Uiso 1 1 calc R . .
C18 C 0.5741(3) 0.5774(2) 0.22297(18) 0.0277(7) Uani 1 1 d . . .
C19 C 0.4105(3) 0.4980(3) 0.1814(2) 0.0406(9) Uani 1 1 d . . .
H19A H 0.4332 0.5529 0.1483 0.061 Uiso 1 1 calc R . .
H19B H 0.3390 0.5091 0.2186 0.061 Uiso 1 1 calc R . .
H19C H 0.3910 0.4744 0.1511 0.061 Uiso 1 1 calc R . .
C20 C 0.4736(3) 0.3261(3) 0.2861(2) 0.0353(8) Uani 1 1 d . . .
H20A H 0.4144 0.3369 0.3287 0.053 Uiso 1 1 calc R . .
H20B H 0.5392 0.2736 0.3052 0.053 Uiso 1 1 calc R . .
H20C H 0.4326 0.3174 0.2547 0.053 Uiso 1 1 calc R . .
C21 C 0.6423(3) 0.3830(2) 0.15637(19) 0.0279(7) Uani 1 1 d . . .
C22 C 0.7313(3) 0.3046(3) 0.1771(2) 0.0360(8) Uani 1 1 d . . .
C23 C 0.8108(4) 0.2752(3) 0.1216(3) 0.0506(12) Uani 1 1 d . . .
C24 C 0.8031(4) 0.3237(4) 0.0467(3) 0.0505(12) Uani 1 1 d . . .
C25 C 0.7157(4) 0.4015(3) 0.0250(2) 0.0446(10) Uani 1 1 d . . .
C26 C 0.6359(3) 0.4325(3) 0.0796(2) 0.0349(8) Uani 1 1 d . . .
C27 C 0.5683(3) 0.6246(2) 0.36051(19) 0.0284(7) Uani 1 1 d . . .
H27A H 0.5669 0.6670 0.3083 0.043 Uiso 1 1 calc R . .
H27B H 0.6018 0.6440 0.3881 0.043 Uiso 1 1 calc R . .
H27C H 0.4849 0.6203 0.3850 0.043 Uiso 1 1 calc R . .
C28 C 0.6528(3) 0.4513(2) 0.46105(17) 0.0278(7) Uani 1 1 d . . .
H28A H 0.5731 0.4378 0.4799 0.042 Uiso 1 1 calc R . .
H28B H 0.6619 0.4832 0.4881 0.042 Uiso 1 1 calc R . .
H28C H 0.7178 0.3967 0.4693 0.042 Uiso 1 1 calc R . .
C29 C 0.8166(3) 0.5349(2) 0.33802(18) 0.0247(7) Uani 1 1 d . . .
C30 C 0.9123(3) 0.4702(3) 0.3743(2) 0.0338(8) Uani 1 1 d . . .
C31 C 1.0254(3) 0.4852(3) 0.3607(2) 0.0428(10) Uani 1 1 d . . .
C32 C 1.0455(4) 0.5656(3) 0.3102(3) 0.0458(10) Uani 1 1 d . . .
C33 C 0.9531(4) 0.6288(3) 0.2717(2) 0.0427(9) Uani 1 1 d . . .
C34 C 0.8396(3) 0.6137(3) 0.2853(2) 0.0329(8) Uani 1 1 d . . .
C35 C 0.2256(3) 0.0987(2) 0.06879(17) 0.0234(6) Uani 1 1 d . . .
C36 C 0.1487(3) 0.0846(2) 0.0348(2) 0.0298(7) Uani 1 1 d . . .
C37 C 0.0940(3) 0.1510(3) -0.0259(2) 0.0348(8) Uani 1 1 d . . .
C38 C 0.1097(3) 0.2340(3) -0.0518(2) 0.0352(8) Uani 1 1 d . . .
C39 C 0.1858(3) 0.2474(2) -0.0194(2) 0.0296(7) Uani 1 1 d . . .
C40 C 0.2501(3) 0.1812(2) 0.03892(17) 0.0245(7) Uani 1 1 d . . .
C41 C 0.3834(3) 0.15224(19) 0.13458(16) 0.0188(6) Uani 1 1 d . . .
C42 C 0.3392(3) 0.20186(19) 0.06447(16) 0.0213(6) Uani 1 1 d . . .
C43 C 0.3865(3) 0.2734(2) 0.01312(18) 0.0280(7) Uani 1 1 d . . .
C44 C 0.4642(3) 0.3031(2) 0.0299(2) 0.0304(7) Uani 1 1 d . . .
C45 C 0.4987(3) 0.2614(2) 0.10099(19) 0.0276(7) Uani 1 1 d . . .
C46 C 0.4589(3) 0.1871(2) 0.15068(17) 0.0220(6) Uani 1 1 d . . .
C47 C 0.5027(3) 0.1356(2) 0.22240(17) 0.0217(6) Uani 1 1 d . . .
C48 C 0.5197(3) 0.0046(2) 0.33311(19) 0.0273(7) Uani 1 1 d . . .
C49 C 0.6408(3) 0.0116(2) 0.3424(2) 0.0331(8) Uani 1 1 d . . .
C50 C 0.5593(4) 0.0966(3) 0.4217(2) 0.0485(10) Uani 1 1 d . . .
H50A H 0.5594 0.1507 0.4246 0.073 Uiso 1 1 calc R . .
H50B H 0.5918 0.0464 0.4650 0.073 Uiso 1 1 calc R . .
H50C H 0.4755 0.0978 0.4223 0.073 Uiso 1 1 calc R . .
C51 C 0.7587(4) 0.0919(3) 0.3494(3) 0.0537(12) Uani 1 1 d . . .
H51A H 0.7549 0.1447 0.3560 0.081 Uiso 1 1 calc R . .
H51B H 0.8076 0.0926 0.3005 0.081 Uiso 1 1 calc R . .
H51C H 0.7964 0.0401 0.3899 0.081 Uiso 1 1 calc R . .
C52 C 0.3954(3) -0.0767(2) 0.27880(18) 0.0243(6) Uani 1 1 d . . .
C53 C 0.1208(3) -0.0010(3) 0.3351(2) 0.0411(9) Uani 1 1 d . . .
H53A H 0.1174 -0.0349 0.3081 0.062 Uiso 1 1 calc R . .
H53B H 0.0375 0.0273 0.3532 0.062 Uiso 1 1 calc R . .
H53C H 0.1640 -0.0400 0.3782 0.062 Uiso 1 1 calc R . .
C54 C 0.0818(3) 0.1616(2) 0.21606(19) 0.0318(8) Uani 1 1 d . . .
H54A H 0.0728 0.1397 0.1809 0.048 Uiso 1 1 calc R . .
H54B H 0.1042 0.2173 0.1875 0.048 Uiso 1 1 calc R . .
H54C H 0.0044 0.1705 0.2499 0.048 Uiso 1 1 calc R . .
C55 C 0.1990(3) 0.1378(2) 0.33063(19) 0.0308(8) Uani 1 1 d . . .
C56 C 0.2013(3) 0.2253(3) 0.2963(2) 0.0380(9) Uani 1 1 d . . .
C57 C 0.1958(4) 0.2719(3) 0.3388(3) 0.0511(12) Uani 1 1 d . . .
C58 C 0.1912(4) 0.2300(4) 0.4156(3) 0.0577(13) Uani 1 1 d . . .
C59 C 0.1912(5) 0.1444(4) 0.4509(3) 0.0634(16) Uani 1 1 d . . .
C60 C 0.1954(4) 0.0960(3) 0.4088(2) 0.0459(11) Uani 1 1 d . . .
C61 C 0.5695(3) -0.1255(2) 0.1408(2) 0.0305(7) Uani 1 1 d . . .
H61A H 0.5629 -0.1672 0.1933 0.046 Uiso 1 1 calc R . .
H61B H 0.6497 -0.1445 0.1131 0.046 Uiso 1 1 calc R . .
H61C H 0.5053 -0.1227 0.1171 0.046 Uiso 1 1 calc R . .
C62 C 0.5669(3) 0.0486(2) 0.03812(17) 0.0289(7) Uani 1 1 d . . .
H62A H 0.4920 0.0597 0.0196 0.043 Uiso 1 1 calc R . .
H62B H 0.6364 0.0172 0.0114 0.043 Uiso 1 1 calc R . .
H62C H 0.5803 0.1044 0.0291 0.043 Uiso 1 1 calc R . .
C63 C 0.6982(3) -0.0300(2) 0.16171(18) 0.0264(7) Uani 1 1 d . . .
C64 C 0.7567(3) 0.0376(3) 0.1267(2) 0.0369(8) Uani 1 1 d . . .
C65 C 0.8669(4) 0.0273(4) 0.1439(3) 0.0520(12) Uani 1 1 d . . .
C66 C 0.9221(4) -0.0500(4) 0.1968(3) 0.0540(12) Uani 1 1 d . . .
C67 C 0.8645(4) -0.1171(3) 0.2335(3) 0.0500(11) Uani 1 1 d . . .
C68 C 0.7540(3) -0.1069(3) 0.2160(2) 0.0355(8) Uani 1 1 d . . .
C69A C 0.0736(5) 0.7452(4) 0.3985(3) 0.0808(18) Uani 0.60 1 d P A 1
H69A H 0.0655 0.7079 0.4523 0.121 Uiso 0.60 1 calc PR A 1
H69B H 0.0228 0.7348 0.3739 0.121 Uiso 0.60 1 calc PR A 1
H69C H 0.0471 0.8067 0.3926 0.121 Uiso 0.60 1 calc PR A 1
C69B C 0.0736(5) 0.7452(4) 0.3985(3) 0.0808(18) Uani 0.40 1 d P B 2
H69D H 0.0689 0.7236 0.4534 0.121 Uiso 0.40 1 calc PR B 2
H69E H 0.0274 0.7171 0.3868 0.121 Uiso 0.40 1 calc PR B 2
H69F H 0.0390 0.8087 0.3787 0.121 Uiso 0.40 1 calc PR B 2
C70A C 0.2046(5) 0.7241(3) 0.3628(3) 0.0557(12) Uani 0.60 1 d P A 1
H70A H 0.2288 0.6608 0.3729 0.067 Uiso 0.60 1 calc PR A 1
H70B H 0.2527 0.7324 0.3912 0.067 Uiso 0.60 1 calc PR A 1
C70B C 0.2046(5) 0.7241(3) 0.3628(3) 0.0557(12) Uani 0.40 1 d P B 2
H70C H 0.2428 0.6604 0.3792 0.067 Uiso 0.40 1 calc PR B 2
H70D H 0.2545 0.7532 0.3711 0.067 Uiso 0.40 1 calc PR B 2
C71A C 0.2504(7) 0.7709(4) 0.2775(4) 0.0374(15) Uani 0.60 1 d P A 1
H71A H 0.2136 0.8347 0.2624 0.045 Uiso 0.60 1 calc PR A 1
H71B H 0.3402 0.7605 0.2694 0.045 Uiso 0.60 1 calc PR A 1
C71B C 0.1777(10) 0.7670(7) 0.2780(6) 0.040(2) Uani 0.40 1 d P B 2
H71C H 0.1097 0.7486 0.2751 0.048 Uiso 0.40 1 calc PR B 2
H71D H 0.1547 0.8316 0.2603 0.048 Uiso 0.40 1 calc PR B 2
C72A C 0.2173(7) 0.7383(4) 0.2282(4) 0.0363(14) Uani 0.60 1 d P A 1
H72A H 0.1274 0.7506 0.2347 0.044 Uiso 0.60 1 calc PR A 1
H72B H 0.2519 0.6742 0.2443 0.044 Uiso 0.60 1 calc PR A 1
C72B C 0.2942(11) 0.7360(7) 0.2290(5) 0.042(2) Uani 0.40 1 d P B 2
H72C H 0.3150 0.6717 0.2447 0.050 Uiso 0.40 1 calc PR B 2
H72D H 0.3633 0.7519 0.2336 0.050 Uiso 0.40 1 calc PR B 2
C73A C 0.2674(5) 0.7833(3) 0.1445(3) 0.0635(13) Uani 0.60 1 d P A 1
H73A H 0.2416 0.8477 0.1287 0.076 Uiso 0.60 1 calc PR A 1
H73B H 0.3577 0.7641 0.1351 0.076 Uiso 0.60 1 calc PR A 1
C73B C 0.2674(5) 0.7833(3) 0.1445(3) 0.0635(13) Uani 0.40 1 d P B 2
H73C H 0.2153 0.8425 0.1404 0.076 Uiso 0.40 1 calc PR B 2
H73D H 0.3469 0.7918 0.1130 0.076 Uiso 0.40 1 calc PR B 2
C74A C 0.2130(5) 0.7548(4) 0.1040(4) 0.0771(17) Uani 0.60 1 d P A 1
H74A H 0.2403 0.7807 0.0496 0.116 Uiso 0.60 1 calc PR A 1
H74B H 0.1237 0.7739 0.1147 0.116 Uiso 0.60 1 calc PR A 1
H74C H 0.2389 0.6909 0.1211 0.116 Uiso 0.60 1 calc PR A 1
C74B C 0.2130(5) 0.7548(4) 0.1040(4) 0.0771(17) Uani 0.40 1 d P B 2
H74D H 0.2078 0.7982 0.0524 0.116 Uiso 0.40 1 calc PR B 2
H74E H 0.1309 0.7491 0.1305 0.116 Uiso 0.40 1 calc PR B 2
H74F H 0.2642 0.6982 0.1024 0.116 Uiso 0.40 1 calc PR B 2
N1 N 0.7813(2) 0.44106(16) 0.23637(13) 0.0189(5) Uani 1 1 d . . .
N2 N 1.0545(2) 0.4271(2) 0.14691(16) 0.0326(7) Uani 1 1 d . . .
N3 N 0.4765(2) 0.06174(16) 0.26064(13) 0.0194(5) Uani 1 1 d . . .
N4 N 0.6352(3) 0.0893(2) 0.35207(16) 0.0316(6) Uani 1 1 d . . .
O1 O 0.5523(3) 0.64889(17) 0.17988(15) 0.0488(7) Uani 1 1 d . . .
O2 O 0.4051(2) -0.14743(16) 0.32195(14) 0.0375(6) Uani 1 1 d . . .
P1 P 0.53772(7) 0.41931(5) 0.23001(4) 0.02187(17) Uani 1 1 d . . .
P2 P 0.66331(7) 0.51807(5) 0.36079(4) 0.02089(17) Uani 1 1 d . . .
P3 P 0.20126(7) 0.08210(5) 0.27160(4) 0.02232(17) Uani 1 1 d . . .
P4 P 0.55185(7) -0.01721(5) 0.13884(4) 0.02119(17) Uani 1 1 d . . .
S1 S 0.42260(7) 0.49091(5) 0.35717(4) 0.02307(17) Uani 1 1 d . . .
S2 S 0.27948(7) 0.00594(5) 0.14655(4) 0.02369(17) Uani 1 1 d . . .
Fe1 Fe 0.61244(4) 0.46899(3) 0.28899(2) 0.01780(11) Uani 1 1 d . . .
Fe2 Fe 0.38224(4) 0.03171(3) 0.21153(2) 0.01813(11) Uani 1 1 d . . .
H2 H 0.221(3) 0.465(2) 0.4526(18) 0.018(8) Uiso 1 1 d . . .
H3 H 0.147(3) 0.359(2) 0.5517(19) 0.025(9) Uiso 1 1 d . . .
H4 H 0.283(4) 0.218(3) 0.598(2) 0.042(11) Uiso 1 1 d . . .
H5 H 0.489(3) 0.190(2) 0.5349(19) 0.022(8) Uiso 1 1 d . . .
H9 H 0.654(3) 0.197(2) 0.528(2) 0.030(10) Uiso 1 1 d . . .
H10 H 0.862(3) 0.143(3) 0.498(2) 0.039(11) Uiso 1 1 d . . .
H11 H 0.957(4) 0.226(3) 0.374(2) 0.055(13) Uiso 1 1 d . . .
H13 H 0.939(3) 0.349(2) 0.2548(19) 0.024(9) Uiso 1 1 d . . .
H14A H 0.761(4) 0.528(3) 0.125(2) 0.047(11) Uiso 1 1 d . . .
H14B H 0.840(3) 0.549(2) 0.173(2) 0.030(9) Uiso 1 1 d . . .
H15A H 0.926(4) 0.409(3) 0.107(2) 0.046(11) Uiso 1 1 d . . .
H15B H 0.947(3) 0.514(3) 0.061(2) 0.035(10) Uiso 1 1 d . . .
H22 H 0.732(3) 0.265(2) 0.226(2) 0.031(10) Uiso 1 1 d . . .
H23 H 0.859(4) 0.220(3) 0.141(3) 0.058(14) Uiso 1 1 d . . .
H25 H 0.709(3) 0.438(3) -0.036(2) 0.044(11) Uiso 1 1 d . . .
H26 H 0.567(4) 0.498(3) 0.061(3) 0.061(14) Uiso 1 1 d . . .
H30 H 0.904(3) 0.416(3) 0.406(2) 0.038(11) Uiso 1 1 d . . .
H31 H 1.091(4) 0.442(3) 0.388(3) 0.060(14) Uiso 1 1 d . . .
H33 H 0.967(4) 0.681(3) 0.233(2) 0.045(12) Uiso 1 1 d . . .
H34 H 0.780(3) 0.658(2) 0.260(2) 0.026(9) Uiso 1 1 d . . .
H36 H 0.135(3) 0.026(2) 0.0539(19) 0.023(9) Uiso 1 1 d . . .
H37 H 0.047(3) 0.138(2) -0.048(2) 0.033(10) Uiso 1 1 d . . .
H38 H 0.075(4) 0.283(3) -0.094(2) 0.046(12) Uiso 1 1 d . . .
H39 H 0.195(3) 0.298(2) -0.034(2) 0.022(9) Uiso 1 1 d . . .
H43 H 0.366(3) 0.300(2) -0.0374(19) 0.019(8) Uiso 1 1 d . . .
H44 H 0.495(3) 0.348(2) -0.006(2) 0.030(9) Uiso 1 1 d . . .
H45 H 0.553(3) 0.281(2) 0.1130(19) 0.021(8) Uiso 1 1 d . . .
H47 H 0.555(3) 0.152(2) 0.2390(19) 0.021(8) Uiso 1 1 d . . .
H48A H 0.460(3) 0.014(3) 0.377(2) 0.038(11) Uiso 1 1 d . . .
H48B H 0.543(4) -0.060(3) 0.335(3) 0.057(13) Uiso 1 1 d . . .
H49B H 0.711(3) 0.005(3) 0.298(2) 0.036(10) Uiso 1 1 d . . .
H56 H 0.203(5) 0.262(4) 0.242(3) 0.09(2) Uiso 1 1 d . . .
H57 H 0.193(5) 0.347(4) 0.307(3) 0.088(18) Uiso 1 1 d . . .
H58 H 0.184(5) 0.262(4) 0.447(3) 0.078(17) Uiso 1 1 d . . .
H59 H 0.170(5) 0.112(4) 0.501(3) 0.09(2) Uiso 1 1 d . . .
H60 H 0.167(3) 0.043(3) 0.434(2) 0.032(10) Uiso 1 1 d . . .
H64 H 0.719(3) 0.094(2) 0.090(2) 0.029(9) Uiso 1 1 d . . .
H66 H 0.996(5) -0.059(3) 0.209(3) 0.072(16) Uiso 1 1 d . . .
H67 H 0.909(4) -0.174(3) 0.267(2) 0.046(12) Uiso 1 1 d . . .
H68 H 0.717(3) -0.144(2) 0.238(2) 0.020(9) Uiso 1 1 d . . .
H49A H 0.679(5) -0.041(4) 0.387(3) 0.084(17) Uiso 1 1 d . . .
H24 H 0.859(5) 0.299(4) 0.009(3) 0.087(18) Uiso 1 1 d . . .
H65 H 0.908(5) 0.069(4) 0.121(3) 0.082(18) Uiso 1 1 d . . .
H32 H 1.122(5) 0.573(3) 0.303(3) 0.070(15) Uiso 1 1 d . . .

loop_
_atom_site_aniso_label
_atom_site_aniso_U_11
_atom_site_aniso_U_22
_atom_site_aniso_U_33
_atom_site_aniso_U_23
_atom_site_aniso_U_13
_atom_site_aniso_U_12
C1 0.0275(16) 0.0289(17) 0.0187(15) -0.0124(13) 0.0004(11) -0.0125(12)
C2 0.0254(17) 0.0315(19) 0.0282(18) -0.0180(15) -0.0014(12) -0.0079(13)
C3 0.0274(19) 0.044(2) 0.0297(19) -0.0195(16) 0.0044(13) -0.0161(15)
C4 0.038(2) 0.036(2) 0.0238(18) -0.0115(16) 0.0036(13) -0.0192(15)
C5 0.0363(19) 0.0285(18) 0.0194(16) -0.0107(14) 0.0011(12) -0.0144(14)
C6 0.0290(16) 0.0220(16) 0.0162(15) -0.0097(12) -0.0009(11) -0.0091(12)
C7 0.0253(15) 0.0172(14) 0.0136(14) -0.0063(11) -0.0016(10) -0.0062(11)
C8 0.0265(16) 0.0196(15) 0.0174(15) -0.0079(12) -0.0025(11) -0.0080(11)
C9 0.0340(18) 0.0257(17) 0.0162(16) -0.0038(13) -0.0026(12) -0.0114(13)
C10 0.0317(18) 0.0242(17) 0.0234(17) -0.0044(14) -0.0095(13) -0.0027(13)
C11 0.0237(17) 0.0217(16) 0.0246(17) -0.0094(13) -0.0028(12) -0.0023(12)
C12 0.0252(15) 0.0175(15) 0.0154(14) -0.0072(12) -0.0018(10) -0.0047(11)
C13 0.0239(17) 0.0246(16) 0.0220(16) -0.0111(13) -0.0007(11) -0.0090(12)
C14 0.0322(18) 0.0262(17) 0.0169(16) -0.0051(13) 0.0010(12) -0.0123(13)
C15 0.0332(19) 0.038(2) 0.0251(18) -0.0122(16) -0.0003(13) -0.0123(15)
C16 0.039(2) 0.040(2) 0.041(2) -0.0119(18) 0.0094(16) -0.0081(16)
C17 0.039(2) 0.084(3) 0.050(3) -0.041(3) 0.0050(17) -0.026(2)
C18 0.0338(18) 0.0286(18) 0.0191(16) -0.0119(14) 0.0005(12) -0.0061(13)
C19 0.033(2) 0.050(2) 0.043(2) -0.0235(19) -0.0166(15) 0.0019(16)
C20 0.045(2) 0.046(2) 0.0276(19) -0.0174(17) 0.0024(14) -0.0279(17)
C21 0.0307(18) 0.0325(19) 0.0280(18) -0.0167(15) -0.0016(13) -0.0123(14)
C22 0.037(2) 0.043(2) 0.036(2) -0.0237(18) -0.0107(15) -0.0043(16)
C23 0.034(2) 0.059(3) 0.076(3) -0.047(3) -0.019(2) 0.0043(19)
C24 0.034(2) 0.086(4) 0.053(3) -0.049(3) 0.0079(18) -0.023(2)
C25 0.051(2) 0.059(3) 0.033(2) -0.025(2) 0.0100(17) -0.029(2)
C26 0.046(2) 0.037(2) 0.0255(18) -0.0119(16) 0.0018(14) -0.0204(16)
C27 0.0336(18) 0.0246(17) 0.0314(18) -0.0167(14) -0.0032(13) -0.0061(13)
C28 0.0389(19) 0.0299(18) 0.0188(16) -0.0120(14) -0.0029(12) -0.0115(14)
C29 0.0304(17) 0.0250(17) 0.0240(16) -0.0154(13) -0.0021(12) -0.0071(12)
C30 0.037(2) 0.033(2) 0.036(2) -0.0165(17) -0.0088(15) -0.0071(15)
C31 0.029(2) 0.060(3) 0.050(3) -0.033(2) -0.0082(16) -0.0068(18)
C32 0.036(2) 0.066(3) 0.057(3) -0.040(2) 0.0021(18) -0.024(2)
C33 0.045(2) 0.048(3) 0.044(2) -0.022(2) 0.0055(17) -0.0254(19)
C34 0.037(2) 0.033(2) 0.0313(19) -0.0130(16) -0.0004(14) -0.0154(15)
C35 0.0203(15) 0.0293(17) 0.0194(15) -0.0134(13) -0.0010(11) -0.0013(12)
C36 0.0260(17) 0.035(2) 0.0299(19) -0.0166(15) -0.0040(13) -0.0046(14)
C37 0.0276(18) 0.049(2) 0.0315(19) -0.0199(17) -0.0108(14) -0.0030(15)
C38 0.038(2) 0.039(2) 0.0230(18) -0.0098(16) -0.0139(14) 0.0011(15)
C39 0.0327(19) 0.0270(19) 0.0259(18) -0.0119(15) -0.0071(13) 0.0006(14)
C40 0.0268(16) 0.0277(17) 0.0175(15) -0.0121(13) -0.0016(11) -0.0020(12)
C41 0.0230(15) 0.0154(14) 0.0154(14) -0.0084(11) 0.0009(10) -0.0015(11)
C42 0.0254(16) 0.0175(15) 0.0152(14) -0.0075(12) 0.0010(11) -0.0007(11)
C43 0.0335(18) 0.0247(17) 0.0187(16) -0.0051(13) -0.0026(12) -0.0047(13)
C44 0.0359(19) 0.0203(17) 0.0257(18) -0.0021(14) 0.0002(13) -0.0094(13)
C45 0.0295(18) 0.0228(17) 0.0277(18) -0.0065(14) -0.0030(13) -0.0090(13)
C46 0.0243(16) 0.0176(15) 0.0223(16) -0.0094(12) -0.0022(11) -0.0019(11)
C47 0.0220(16) 0.0223(16) 0.0226(16) -0.0111(13) -0.0017(11) -0.0058(12)
C48 0.0380(19) 0.0239(17) 0.0210(17) -0.0037(13) -0.0119(13) -0.0098(13)
C49 0.036(2) 0.033(2) 0.035(2) -0.0136(16) -0.0137(15) -0.0060(15)
C50 0.074(3) 0.045(3) 0.037(2) -0.020(2) -0.0074(19) -0.023(2)
C51 0.055(3) 0.057(3) 0.057(3) -0.007(2) -0.024(2) -0.029(2)
C52 0.0257(16) 0.0261(17) 0.0222(16) -0.0105(14) -0.0032(11) -0.0066(12)
C53 0.038(2) 0.039(2) 0.039(2) -0.0130(18) 0.0103(15) -0.0177(16)
C54 0.0242(17) 0.039(2) 0.0302(19) -0.0181(16) -0.0055(13) 0.0013(14)
C55 0.0222(17) 0.043(2) 0.0290(18) -0.0222(16) -0.0038(12) 0.0007(13)
C56 0.032(2) 0.048(2) 0.041(2) -0.027(2) 0.0064(15) -0.0143(16)
C57 0.035(2) 0.069(3) 0.072(3) -0.054(3) 0.0046(19) -0.015(2)
C58 0.046(3) 0.073(4) 0.078(4) -0.055(3) -0.022(2) 0.001(2)
C59 0.061(3) 0.087(4) 0.042(3) -0.039(3) -0.024(2) 0.014(3)
C60 0.050(2) 0.046(3) 0.039(2) -0.025(2) -0.0195(18) 0.0113(19)
C61 0.0351(19) 0.0241(17) 0.0331(19) -0.0180(15) -0.0026(13) -0.0013(13)
C62 0.0326(18) 0.0291(18) 0.0195(16) -0.0119(14) 0.0014(12) -0.0027(13)
C63 0.0226(16) 0.0296(18) 0.0271(17) -0.0175(14) 0.0005(12) -0.0018(12)
C64 0.033(2) 0.040(2) 0.038(2) -0.0172(18) 0.0024(15) -0.0126(16)
C65 0.028(2) 0.070(3) 0.068(3) -0.038(3) 0.0068(19) -0.020(2)
C66 0.025(2) 0.082(4) 0.069(3) -0.047(3) -0.0078(19) -0.004(2)
C67 0.038(2) 0.058(3) 0.056(3) -0.032(2) -0.0207(19) 0.010(2)
C68 0.032(2) 0.038(2) 0.035(2) -0.0160(17) -0.0069(15) -0.0033(16)
C69A 0.062(3) 0.078(4) 0.082(4) 0.002(3) -0.022(3) -0.029(3)
C69B 0.062(3) 0.078(4) 0.082(4) 0.002(3) -0.022(3) -0.029(3)
C70A 0.076(3) 0.044(3) 0.042(3) -0.016(2) -0.011(2) -0.008(2)
C70B 0.076(3) 0.044(3) 0.042(3) -0.016(2) -0.011(2) -0.008(2)
C71A 0.040(4) 0.037(4) 0.040(4) -0.010(3) -0.008(3) -0.018(3)
C71B 0.042(6) 0.034(5) 0.047(6) -0.017(5) -0.016(5) -0.004(4)
C72A 0.034(4) 0.029(3) 0.049(4) -0.017(3) -0.008(3) -0.008(3)
C72B 0.038(6) 0.038(6) 0.036(6) -0.008(4) -0.002(4) -0.004(4)
C73A 0.109(4) 0.039(3) 0.040(3) -0.012(2) -0.010(2) -0.021(3)
C73B 0.109(4) 0.039(3) 0.040(3) -0.012(2) -0.010(2) -0.021(3)
C74A 0.073(4) 0.064(4) 0.094(4) -0.014(3) -0.037(3) -0.019(3)
C74B 0.073(4) 0.064(4) 0.094(4) -0.014(3) -0.037(3) -0.019(3)
N1 0.0234(13) 0.0209(13) 0.0127(12) -0.0046(10) 0.0000(9) -0.0104(10)
N2 0.0249(15) 0.0434(18) 0.0267(15) -0.0133(13) 0.0022(11) -0.0107(12)
N3 0.0209(13) 0.0200(13) 0.0164(12) -0.0061(10) -0.0040(9) -0.0044(9)
N4 0.0406(17) 0.0336(16) 0.0267(15) -0.0099(13) -0.0096(12) -0.0152(13)
O1 0.078(2) 0.0236(14) 0.0254(14) 0.0004(11) -0.0065(12) -0.0049(13)
O2 0.0548(16) 0.0224(13) 0.0272(13) 0.0010(11) -0.0089(11) -0.0126(11)
P1 0.0248(4) 0.0244(4) 0.0186(4) -0.0099(3) -0.0035(3) -0.0066(3)
P2 0.0267(4) 0.0205(4) 0.0186(4) -0.0106(3) -0.0015(3) -0.0072(3)
P3 0.0223(4) 0.0239(4) 0.0188(4) -0.0091(3) -0.0003(3) -0.0047(3)
P4 0.0236(4) 0.0193(4) 0.0195(4) -0.0098(3) -0.0020(3) -0.0020(3)
S1 0.0228(4) 0.0222(4) 0.0210(4) -0.0093(3) -0.0004(3) -0.0031(3)
S2 0.0300(4) 0.0228(4) 0.0215(4) -0.0092(3) -0.0061(3) -0.0080(3)
Fe1 0.0214(2) 0.0170(2) 0.0145(2) -0.00686(17) -0.00088(15) -0.00469(16)
Fe2 0.0221(2) 0.0167(2) 0.0152(2) -0.00645(17) -0.00212(15) -0.00458(16)

loop_
_atom_type_symbol
_atom_type_description
_atom_type_scat_dispersion_real
_atom_type_scat_dispersion_imag
_atom_type_scat_source
C C 0.0033 0.0016 'International Tables Vol C Tables 4.2.6.8 and 6.1.1.4'
H H 0.0000 0.0000 'International Tables Vol C Tables 4.2.6.8 and 6.1.1.4'
N N 0.0061 0.0033 'International Tables Vol C Tables 4.2.6.8 and 6.1.1.4'
O O 0.0106 0.0060 'International Tables Vol C Tables 4.2.6.8 and 6.1.1.4'
P P 0.1023 0.0942 'International Tables Vol C Tables 4.2.6.8 and 6.1.1.4'
S S 0.1246 0.1234 'International Tables Vol C Tables 4.2.6.8 and 6.1.1.4'
Fe Fe 0.3463 0.8444 'International Tables Vol C Tables 4.2.6.8 and 6.1.1.4'

loop_
_geom_angle_atom_site_label_1
_geom_angle_atom_site_label_2
_geom_angle_atom_site_label_3
_geom_angle
C2 C1 C6 119.0(3)
C2 C1 S1 113.3(2)
C6 C1 S1 127.7(2)
C3 C2 C1 122.5(3)
C3 C2 H2 121(2)
C1 C2 H2 116(2)
C2 C3 C4 118.7(3)
C2 C3 H3 114(2)
C4 C3 H3 127(2)
C5 C4 C3 119.5(3)
C5 C4 H4 122(3)
C3 C4 H4 118(3)
C4 C5 C6 123.5(3)
C4 C5 H5 123(2)
C6 C5 H5 114(2)
C5 C6 C1 116.4(3)
C5 C6 C8 118.8(3)
C1 C6 C8 124.8(3)
C12 C7 C8 115.6(3)
C12 C7 Fe1 110.4(2)
C8 C7 Fe1 133.4(2)
C9 C8 C7 118.1(3)
C9 C8 C6 117.3(3)
C7 C8 C6 124.6(3)
C10 C9 C8 123.5(3)
C10 C9 H9 120(2)
C8 C9 H9 116(2)
C11 C10 C9 119.5(3)
C11 C10 H10 120(2)
C9 C10 H10 120(2)
C10 C11 C12 118.0(3)
C10 C11 H11 126(3)
C12 C11 H11 116(3)
C11 C12 C7 124.9(3)
C11 C12 C13 120.5(3)
C7 C12 C13 114.6(3)
N1 C13 C12 116.5(3)
N1 C13 H13 123(2)
C12 C13 H13 120(2)
N1 C14 C15 118.3(3)
N1 C14 H14A 111(2)
C15 C14 H14A 102(2)
N1 C14 H14B 104(2)
C15 C14 H14B 111.5(19)
H14A C14 H14B 110(3)
N2 C15 C14 116.6(3)
N2 C15 H15A 107(2)
C14 C15 H15A 111(2)
N2 C15 H15B 111.0(19)
C14 C15 H15B 106(2)
H15A C15 H15B 106(3)
N2 C16 H16A 109.5
N2 C16 H16B 109.5
H16A C16 H16B 109.5
N2 C16 H16C 109.5
H16A C16 H16C 109.5
H16B C16 H16C 109.5
N2 C17 H17A 109.5
N2 C17 H17B 109.5
H17A C17 H17B 109.5
N2 C17 H17C 109.5
H17A C17 H17C 109.5
H17B C17 H17C 109.5
O1 C18 Fe1 177.8(3)
P1 C19 H19A 109.5
P1 C19 H19B 109.5
H19A C19 H19B 109.5
P1 C19 H19C 109.5
H19A C19 H19C 109.5
H19B C19 H19C 109.5
P1 C20 H20A 109.5
P1 C20 H20B 109.5
H20A C20 H20B 109.5
P1 C20 H20C 109.5
H20A C20 H20C 109.5
H20B C20 H20C 109.5
C22 C21 C26 119.1(3)
C22 C21 P1 119.0(3)
C26 C21 P1 121.9(3)
C21 C22 C23 119.7(4)
C21 C22 H22 123(2)
C23 C22 H22 117(2)
C24 C23 C22 120.7(4)
C24 C23 H23 126(3)
C22 C23 H23 113(3)
C23 C24 C25 120.4(4)
C23 C24 H24 118(3)
C25 C24 H24 122(3)
C24 C25 C26 119.8(4)
C24 C25 H25 119(2)
C26 C25 H25 121(2)
C25 C26 C21 120.2(4)
C25 C26 H26 119(2)
C21 C26 H26 120(2)
P2 C27 H27A 109.5
P2 C27 H27B 109.5
H27A C27 H27B 109.5
P2 C27 H27C 109.5
H27A C27 H27C 109.5
H27B C27 H27C 109.5
P2 C28 H28A 109.5
P2 C28 H28B 109.5
H28A C28 H28B 109.5
P2 C28 H28C 109.5
H28A C28 H28C 109.5
H28B C28 H28C 109.5
C34 C29 C30 118.1(3)
C34 C29 P2 120.6(3)
C30 C29 P2 121.3(3)
C31 C30 C29 121.1(4)
C31 C30 H30 117(2)
C29 C30 H30 122(2)
C30 C31 C32 120.1(4)
C30 C31 H31 122(3)
C32 C31 H31 118(3)
C33 C32 C31 119.3(4)
C33 C32 H32 123(3)
C31 C32 H32 117(3)
C32 C33 C34 120.6(4)
C32 C33 H33 121(2)
C34 C33 H33 119(3)
C33 C34 C29 120.7(4)
C33 C34 H34 118(2)
C29 C34 H34 121(2)
C40 C35 C36 119.2(3)
C40 C35 S2 127.8(2)
C36 C35 S2 113.0(3)
C37 C36 C35 121.6(4)
C37 C36 H36 118.9(19)
C35 C36 H36 119.5(19)
C38 C37 C36 119.6(3)
C38 C37 H37 122(2)
C36 C37 H37 119(2)
C39 C38 C37 118.7(3)
C39 C38 H38 118(3)
C37 C38 H38 123(3)
C38 C39 C40 124.0(4)
C38 C39 H39 120(2)
C40 C39 H39 116(2)
C39 C40 C35 116.5(3)
C39 C40 C42 119.0(3)
C35 C40 C42 124.5(3)
C46 C41 C42 115.9(3)
C46 C41 Fe2 110.3(2)
C42 C41 Fe2 133.1(2)
C43 C42 C41 118.2(3)
C43 C42 C40 116.8(3)
C41 C42 C40 124.9(3)
C44 C43 C42 123.5(3)
C44 C43 H43 119.8(19)
C42 C43 H43 116.6(19)
C43 C44 C45 119.2(3)
C43 C44 H44 119(2)
C45 C44 H44 121(2)
C44 C45 C46 117.8(3)
C44 C45 H45 120(2)
C46 C45 H45 122(2)
C45 C46 C41 124.7(3)
C45 C46 C47 120.1(3)
C41 C46 C47 115.0(3)
N3 C47 C46 116.9(3)
N3 C47 H47 120(2)
C46 C47 H47 123(2)
N3 C48 C49 116.4(3)
N3 C48 H48A 113(2)
C49 C48 H48A 105(2)
N3 C48 H48B 106(2)
C49 C48 H48B 103(2)
H48A C48 H48B 114(3)
N4 C49 C48 116.2(3)
N4 C49 H49B 108(2)
C48 C49 H49B 112(2)
N4 C49 H49A 107(3)
C48 C49 H49A 112(3)
H49B C49 H49A 99(4)
N4 C50 H50A 109.5
N4 C50 H50B 109.5
H50A C50 H50B 109.5
N4 C50 H50C 109.5
H50A C50 H50C 109.5
H50B C50 H50C 109.5
N4 C51 H51A 109.5
N4 C51 H51B 109.5
H51A C51 H51B 109.5
N4 C51 H51C 109.5
H51A C51 H51C 109.5
H51B C51 H51C 109.5
O2 C52 Fe2 179.2(3)
P3 C53 H53A 109.5
P3 C53 H53B 109.5
H53A C53 H53B 109.5
P3 C53 H53C 109.5
H53A C53 H53C 109.5
H53B C53 H53C 109.5
P3 C54 H54A 109.5
P3 C54 H54B 109.5
H54A C54 H54B 109.5
P3 C54 H54C 109.5
H54A C54 H54C 109.5
H54B C54 H54C 109.5
C56 C55 C60 118.8(4)
C56 C55 P3 118.6(3)
C60 C55 P3 122.6(3)
C55 C56 C57 121.1(4)
C55 C56 H56 126(4)
C57 C56 H56 112(4)
C58 C57 C56 119.2(5)
C58 C57 H57 122(3)
C56 C57 H57 119(3)
C59 C58 C57 121.4(4)
C59 C58 H58 118(3)
C57 C58 H58 121(3)
C58 C59 C60 120.3(5)
C58 C59 H59 130(4)
C60 C59 H59 108(4)
C55 C60 C59 119.1(5)
C55 C60 H60 118(2)
C59 C60 H60 119(2)
P4 C61 H61A 109.5
P4 C61 H61B 109.5
H61A C61 H61B 109.5
P4 C61 H61C 109.5
H61A C61 H61C 109.5
H61B C61 H61C 109.5
P4 C62 H62A 109.5
P4 C62 H62B 109.5
H62A C62 H62B 109.5
P4 C62 H62C 109.5
H62A C62 H62C 109.5
H62B C62 H62C 109.5
C68 C63 C64 117.7(3)
C68 C63 P4 121.1(3)
C64 C63 P4 121.2(3)
C65 C64 C63 120.9(4)
C65 C64 H64 119(2)
C63 C64 H64 120(2)
C64 C65 C66 120.6(5)
C64 C65 H65 123(4)
C66 C65 H65 117(4)
C65 C66 C67 119.5(4)
C65 C66 H66 123(3)
C67 C66 H66 118(3)
C68 C67 C66 119.8(4)
C68 C67 H67 121(3)
C66 C67 H67 119(2)
C67 C68 C63 121.4(4)
C67 C68 H68 122(3)
C63 C68 H68 117(2)
C70A C69A H69A 109.5
C70A C69A H69B 109.5
H69A C69A H69B 109.5
C70A C69A H69C 109.5
H69A C69A H69C 109.5
H69B C69A H69C 109.5
C69A C70A C71A 123.2(5)
C69A C70A H70A 106.5
C71A C70A H70A 106.5
C69A C70A H70B 106.5
C71A C70A H70B 106.5
H70A C70A H70B 106.5
C72A C71A C70A 111.8(5)
C72A C71A H71A 109.3
C70A C71A H71A 109.3
C72A C71A H71B 109.3
C70A C71A H71B 109.3
H71A C71A H71B 107.9
C72B C71B H71C 110.2
C72B C71B H71D 110.2
H71C C71B H71D 108.5
C71A C72A C73A 110.7(5)
C71A C72A H72A 109.5
C73A C72A H72A 109.5
C71A C72A H72B 109.5
C73A C72A H72B 109.5
H72A C72A H72B 108.1
C71B C72B H72C 110.4
C71B C72B H72D 110.4
H72C C72B H72D 108.6
C74A C73A C72A 103.9(5)
C74A C73A H73A 111.0
C72A C73A H73A 111.0
C74A C73A H73B 111.0
C72A C73A H73B 111.0
H73A C73A H73B 109.0
C73A C74A H74A 109.5
C73A C74A H74B 109.5
H74A C74A H74B 109.5
C73A C74A H74C 109.5
H74A C74A H74C 109.5
H74B C74A H74C 109.5
C13 N1 C14 121.3(3)
C13 N1 Fe1 115.4(2)
C14 N1 Fe1 123.3(2)
C16 N2 C17 111.1(3)
C16 N2 C15 109.1(3)
C17 N2 C15 110.7(3)
C47 N3 C48 120.4(3)
C47 N3 Fe2 114.9(2)
C48 N3 Fe2 124.6(2)
C49 N4 C50 113.8(3)
C49 N4 C51 109.5(3)
C50 N4 C51 109.5(3)
C20 P1 C19 100.80(19)
C20 P1 C21 100.64(16)
C19 P1 C21 102.56(17)
C20 P1 Fe1 118.28(12)
C19 P1 Fe1 114.59(14)
C21 P1 Fe1 117.32(11)
C28 P2 C27 102.04(16)
C28 P2 C29 102.04(15)
C27 P2 C29 101.09(15)
C28 P2 Fe1 116.07(11)
C27 P2 Fe1 114.66(11)
C29 P2 Fe1 118.48(10)
C53 P3 C55 103.39(18)
C53 P3 C54 99.94(18)
C55 P3 C54 100.50(16)
C53 P3 Fe2 114.48(13)
C55 P3 Fe2 117.11(11)
C54 P3 Fe2 118.74(11)
C62 P4 C63 102.56(16)
C62 P4 C61 102.18(16)
C63 P4 C61 102.02(15)
C62 P4 Fe2 116.43(11)
C63 P4 Fe2 116.47(10)
C61 P4 Fe2 115.03(12)
C1 S1 Fe1 113.99(11)
C35 S2 Fe2 113.65(11)
C18 Fe1 N1 94.38(13)
C18 Fe1 C7 174.90(14)
N1 Fe1 C7 82.20(11)
C18 Fe1 P1 92.43(11)
N1 Fe1 P1 93.88(8)
C7 Fe1 P1 91.58(9)
C18 Fe1 P2 89.36(11)
N1 Fe1 P2 93.96(7)
C7 Fe1 P2 87.12(9)
P1 Fe1 P2 171.80(3)
C18 Fe1 S1 90.08(11)
N1 Fe1 S1 175.47(8)
C7 Fe1 S1 93.29(9)
P1 Fe1 S1 86.68(3)
P2 Fe1 S1 85.32(3)
C52 Fe2 N3 94.48(12)
C52 Fe2 C41 174.94(13)
N3 Fe2 C41 82.32(11)
C52 Fe2 P3 92.85(10)
N3 Fe2 P3 94.45(7)
C41 Fe2 P3 91.31(8)
C52 Fe2 P4 89.39(10)
N3 Fe2 P4 92.78(7)
C41 Fe2 P4 86.86(8)
P3 Fe2 P4 172.24(3)
C52 Fe2 S2 89.71(10)
N3 Fe2 S2 175.34(8)
C41 Fe2 S2 93.35(9)
P3 Fe2 S2 87.36(3)
P4 Fe2 S2 85.21(3)

loop_
_geom_bond_atom_site_label_1
_geom_bond_atom_site_label_2
_geom_bond_distance
C1 C2 1.407(4)
C1 C6 1.413(4)
C1 S1 1.754(3)
C2 C3 1.383(5)
C2 H2 0.93(3)
C3 C4 1.384(5)
C3 H3 0.95(4)
C4 C5 1.376(5)
C4 H4 0.91(4)
C5 C6 1.411(4)
C5 H5 0.99(3)
C6 C8 1.496(4)
C7 C12 1.418(4)
C7 C8 1.425(4)
C7 Fe1 2.003(3)
C8 C9 1.413(4)
C9 C10 1.381(5)
C9 H9 0.86(4)
C10 C11 1.370(5)
C10 H10 0.97(4)
C11 C12 1.397(4)
C11 H11 0.98(4)
C12 C13 1.444(4)
C13 N1 1.291(4)
C13 H13 0.97(3)
C14 N1 1.466(4)
C14 C15 1.513(5)
C14 H14A 1.06(4)
C14 H14B 1.04(4)
C15 N2 1.471(4)
C15 H15A 1.10(4)
C15 H15B 1.09(4)
C16 N2 1.437(5)
C16 H16A 0.9800
C16 H16B 0.9800
C16 H16C 0.9800
C17 N2 1.460(5)
C17 H17A 0.9800
C17 H17B 0.9800
C17 H17C 0.9800
C18 O1 1.159(4)
C18 Fe1 1.765(3)
C19 P1 1.823(3)
C19 H19A 0.9800
C19 H19B 0.9800
C19 H19C 0.9800
C20 P1 1.815(4)
C20 H20A 0.9800
C20 H20B 0.9800
C20 H20C 0.9800
C21 C22 1.386(5)
C21 C26 1.400(5)
C21 P1 1.828(3)
C22 C23 1.398(6)
C22 H22 0.92(4)
C23 C24 1.368(7)
C23 H23 0.91(5)
C24 C25 1.373(7)
C24 H24 0.99(6)
C25 C26 1.398(5)
C25 H25 1.12(4)
C26 H26 1.12(5)
C27 P2 1.820(3)
C27 H27A 0.9800
C27 H27B 0.9800
C27 H27C 0.9800
C28 P2 1.816(3)
C28 H28A 0.9800
C28 H28B 0.9800
C28 H28C 0.9800
C29 C34 1.388(5)
C29 C30 1.395(5)
C29 P2 1.834(3)
C30 C31 1.381(5)
C30 H30 0.90(4)
C31 C32 1.387(6)
C31 H31 0.97(5)
C32 C33 1.380(6)
C32 H32 0.92(5)
C33 C34 1.386(5)
C33 H33 0.93(4)
C34 H34 0.92(4)
C35 C40 1.410(5)
C35 C36 1.415(4)
C35 S2 1.759(3)
C36 C37 1.389(5)
C36 H36 0.99(4)
C37 C38 1.382(6)
C37 H37 0.93(4)
C38 C39 1.379(5)
C38 H38 0.97(4)
C39 C40 1.409(4)
C39 H39 0.85(4)
C40 C42 1.495(4)
C41 C46 1.413(4)
C41 C42 1.421(4)
C41 Fe2 2.003(3)
C42 C43 1.408(4)
C43 C44 1.376(5)
C43 H43 0.97(3)
C44 C45 1.387(5)
C44 H44 0.91(4)
C45 C46 1.393(4)
C45 H45 0.95(3)
C46 C47 1.447(4)
C47 N3 1.283(4)
C47 H47 0.94(3)
C48 N3 1.466(4)
C48 C49 1.547(5)
C48 H48A 0.99(4)
C48 H48B 1.06(5)
C49 N4 1.441(5)
C49 H49B 1.05(4)
C49 H49A 1.03(6)
C50 N4 1.457(5)
C50 H50A 0.9800
C50 H50B 0.9800
C50 H50C 0.9800
C51 N4 1.461(5)
C51 H51A 0.9800
C51 H51B 0.9800
C51 H51C 0.9800
C52 O2 1.150(4)
C52 Fe2 1.771(3)
C53 P3 1.818(4)
C53 H53A 0.9800
C53 H53B 0.9800
C53 H53C 0.9800
C54 P3 1.826(3)
C54 H54A 0.9800
C54 H54B 0.9800
C54 H54C 0.9800
C55 C56 1.392(6)
C55 C60 1.397(5)
C55 P3 1.825(4)
C56 C57 1.395(6)
C56 H56 0.98(6)
C57 C58 1.372(7)
C57 H57 1.18(6)
C58 C59 1.357(8)
C58 H58 0.98(6)
C59 C60 1.420(7)
C59 H59 0.92(6)
C60 H60 0.98(4)
C61 P4 1.829(3)
C61 H61A 0.9800
C61 H61B 0.9800
C61 H61C 0.9800
C62 P4 1.819(3)
C62 H62A 0.9800
C62 H62B 0.9800
C62 H62C 0.9800
C63 C68 1.393(5)
C63 C64 1.397(5)
C63 P4 1.827(3)
C64 C65 1.373(6)
C64 H64 0.97(4)
C65 C66 1.381(7)
C65 H65 0.90(6)
C66 C67 1.382(7)
C66 H66 0.92(5)
C67 C68 1.379(6)
C67 H67 0.99(4)
C68 H68 0.81(3)
C69A C70A 1.499(7)
C69A H69A 0.9800
C69A H69B 0.9800
C69A H69C 0.9800
C70A C71A 1.556(8)
C70A H70A 0.9900
C70A H70B 0.9900
C71A C72A 1.524(9)
C71A H71A 0.9900
C71A H71B 0.9900
C71B C72B 1.526(15)
C71B H71C 0.9900
C71B H71D 0.9900
C72A C73A 1.540(8)
C72A H72A 0.9900
C72A H72B 0.9900
C72B H72C 0.9900
C72B H72D 0.9900
C73A C74A 1.483(7)
C73A H73A 0.9900
C73A H73B 0.9900
C74A H74A 0.9800
C74A H74B 0.9800
C74A H74C 0.9800
N1 Fe1 1.976(2)
N3 Fe2 1.993(2)
P1 Fe1 2.2289(9)
P2 Fe1 2.2595(9)
P3 Fe2 2.2261(9)
P4 Fe2 2.2601(9)
S1 Fe1 2.2710(9)
S2 Fe2 2.2720(9)

loop_
_geom_torsion_atom_site_label_1
_geom_torsion_atom_site_label_2
_geom_torsion_atom_site_label_3
_geom_torsion_atom_site_label_4
_geom_torsion
C6 C1 C2 C3 -3.2(5)
S1 C1 C2 C3 177.3(3)
C1 C2 C3 C4 -1.8(5)
C2 C3 C4 C5 3.2(5)
C3 C4 C5 C6 0.4(5)
C4 C5 C6 C1 -5.3(5)
C4 C5 C6 C8 174.3(3)
C2 C1 C6 C5 6.4(4)
S1 C1 C6 C5 -174.1(2)
C2 C1 C6 C8 -173.1(3)
S1 C1 C6 C8 6.4(5)
C12 C7 C8 C9 6.9(4)
Fe1 C7 C8 C9 -162.7(2)
C12 C7 C8 C6 -176.1(3)
Fe1 C7 C8 C6 14.4(5)
C5 C6 C8 C9 -20.3(4)
C1 C6 C8 C9 159.1(3)
C5 C6 C8 C7 162.6(3)
C1 C6 C8 C7 -17.9(5)
C7 C8 C9 C10 -4.8(5)
C6 C8 C9 C10 177.9(3)
C8 C9 C10 C11 -0.6(5)
C9 C10 C11 C12 3.5(5)
C10 C11 C12 C7 -1.0(5)
C10 C11 C12 C13 175.9(3)
C8 C7 C12 C11 -4.3(5)
Fe1 C7 C12 C11 167.7(3)
C8 C7 C12 C13 178.6(3)
Fe1 C7 C12 C13 -9.4(3)
C11 C12 C13 N1 -172.4(3)
C7 C12 C13 N1 4.8(4)
N1 C14 C15 N2 -65.7(4)
C26 C21 C22 C23 -1.7(5)
P1 C21 C22 C23 179.0(3)
C21 C22 C23 C24 1.1(6)
C22 C23 C24 C25 -1.0(7)
C23 C24 C25 C26 1.6(6)
C24 C25 C26 C21 -2.2(6)
C22 C21 C26 C25 2.2(5)
P1 C21 C26 C25 -178.4(3)
C34 C29 C30 C31 2.6(5)
P2 C29 C30 C31 -175.6(3)
C29 C30 C31 C32 0.0(6)
C30 C31 C32 C33 -2.7(6)
C31 C32 C33 C34 2.7(6)
C32 C33 C34 C29 0.0(6)
C30 C29 C34 C33 -2.6(5)
P2 C29 C34 C33 175.7(3)
C40 C35 C36 C37 -1.9(5)
S2 C35 C36 C37 177.9(3)
C35 C36 C37 C38 -3.2(5)
C36 C37 C38 C39 3.9(5)
C37 C38 C39 C40 0.4(6)
C38 C39 C40 C35 -5.3(5)
C38 C39 C40 C42 174.2(3)
C36 C35 C40 C39 5.8(4)
S2 C35 C40 C39 -173.9(2)
C36 C35 C40 C42 -173.6(3)
S2 C35 C40 C42 6.7(5)
C46 C41 C42 C43 8.6(4)
Fe2 C41 C42 C43 -160.7(2)
C46 C41 C42 C40 -174.7(3)
Fe2 C41 C42 C40 16.0(4)
C39 C40 C42 C43 -22.2(4)
C35 C40 C42 C43 157.1(3)
C39 C40 C42 C41 161.0(3)
C35 C40 C42 C41 -19.6(5)
C41 C42 C43 C44 -6.5(5)
C40 C42 C43 C44 176.5(3)
C42 C43 C44 C45 -0.2(5)
C43 C44 C45 C46 4.2(5)
C44 C45 C46 C41 -1.6(5)
C44 C45 C46 C47 173.3(3)
C42 C41 C46 C45 -4.9(4)
Fe2 C41 C46 C45 166.8(3)
C42 C41 C46 C47 179.9(3)
Fe2 C41 C46 C47 -8.4(3)
C45 C46 C47 N3 -170.4(3)
C41 C46 C47 N3 5.0(4)
N3 C48 C49 N4 73.0(4)
C60 C55 C56 C57 -2.2(5)
P3 C55 C56 C57 177.9(3)
C55 C56 C57 C58 1.7(6)
C56 C57 C58 C59 -0.4(7)
C57 C58 C59 C60 -0.3(7)
C56 C55 C60 C59 1.5(6)
P3 C55 C60 C59 -178.6(3)
C58 C59 C60 C55 -0.3(7)
C68 C63 C64 C65 1.7(5)
P4 C63 C64 C65 -179.7(3)
C63 C64 C65 C66 -0.5(6)
C64 C65 C66 C67 -1.1(7)
C65 C66 C67 C68 1.3(7)
C66 C67 C68 C63 0.0(6)
C64 C63 C68 C67 -1.5(5)
P4 C63 C68 C67 179.9(3)
C69A C70A C71A C72A -76.1(8)
C70A C71A C72A C73A -178.1(5)
C71A C72A C73A C74A -172.1(6)
C12 C13 N1 C14 179.9(3)
C12 C13 N1 Fe1 2.5(4)
C15 C14 N1 C13 22.9(4)
C15 C14 N1 Fe1 -159.9(2)
C14 C15 N2 C16 -176.4(3)
C14 C15 N2 C17 -53.8(4)
C46 C47 N3 C48 178.6(3)
C46 C47 N3 Fe2 1.2(3)
C49 C48 N3 C47 -29.0(4)
C49 C48 N3 Fe2 148.2(2)
C48 C49 N4 C50 65.0(4)
C48 C49 N4 C51 -172.1(3)
C22 C21 P1 C20 -56.5(3)
C26 C21 P1 C20 124.2(3)
C22 C21 P1 C19 -160.2(3)
C26 C21 P1 C19 20.4(3)
C22 C21 P1 Fe1 73.3(3)
C26 C21 P1 Fe1 -106.1(3)
C34 C29 P2 C28 -144.1(3)
C30 C29 P2 C28 34.1(3)
C34 C29 P2 C27 -39.1(3)
C30 C29 P2 C27 139.1(3)
C34 C29 P2 Fe1 87.0(3)
C30 C29 P2 Fe1 -94.7(3)
C56 C55 P3 C53 -151.5(3)
C60 C55 P3 C53 28.7(3)
C56 C55 P3 C54 -48.5(3)
C60 C55 P3 C54 131.6(3)
C56 C55 P3 Fe2 81.6(3)
C60 C55 P3 Fe2 -98.3(3)
C68 C63 P4 C62 -145.3(3)
C64 C63 P4 C62 36.2(3)
C68 C63 P4 C61 -39.7(3)
C64 C63 P4 C61 141.8(3)
C68 C63 P4 Fe2 86.4(3)
C64 C63 P4 Fe2 -92.1(3)
C2 C1 S1 Fe1 -173.9(2)
C6 C1 S1 Fe1 6.5(3)
C40 C35 S2 Fe2 7.4(3)
C36 C35 S2 Fe2 -172.4(2)
O1 C18 Fe1 N1 -51(8)
O1 C18 Fe1 C7 -3(9)
O1 C18 Fe1 P1 -145(8)
O1 C18 Fe1 P2 43(8)
O1 C18 Fe1 S1 128(8)
C13 N1 Fe1 C18 170.0(2)
C14 N1 Fe1 C18 -7.3(3)
C13 N1 Fe1 C7 -6.2(2)
C14 N1 Fe1 C7 176.5(3)
C13 N1 Fe1 P1 -97.3(2)
C14 N1 Fe1 P1 85.4(2)
C13 N1 Fe1 P2 80.3(2)
C14 N1 Fe1 P2 -97.0(2)
C13 N1 Fe1 S1 -0.3(11)
C14 N1 Fe1 S1 -178(33)
C12 C7 Fe1 C18 -39.9(16)
C8 C7 Fe1 C18 130.1(14)
C12 C7 Fe1 N1 8.3(2)
C8 C7 Fe1 N1 178.3(3)
C12 C7 Fe1 P1 102.0(2)
C8 C7 Fe1 P1 -88.0(3)
C12 C7 Fe1 P2 -86.1(2)
C8 C7 Fe1 P2 83.9(3)
C12 C7 Fe1 S1 -171.2(2)
C8 C7 Fe1 S1 -1.2(3)
C20 P1 Fe1 C18 -149.12(18)
C19 P1 Fe1 C18 -30.42(19)
C21 P1 Fe1 C18 89.96(17)
C20 P1 Fe1 N1 116.32(16)
C19 P1 Fe1 N1 -124.98(17)
C21 P1 Fe1 N1 -4.60(15)
C20 P1 Fe1 C7 34.03(17)
C19 P1 Fe1 C7 152.73(17)
C21 P1 Fe1 C7 -86.90(15)
C20 P1 Fe1 P2 -46.7(3)
C19 P1 Fe1 P2 72.0(3)
C21 P1 Fe1 P2 -167.6(3)
C20 P1 Fe1 S1 -59.18(15)
C19 P1 Fe1 S1 59.52(15)
C21 P1 Fe1 S1 179.90(13)
C28 P2 Fe1 C18 154.25(16)
C27 P2 Fe1 C18 35.56(16)
C29 P2 Fe1 C18 -83.77(16)
C28 P2 Fe1 N1 -111.40(14)
C27 P2 Fe1 N1 129.91(14)
C29 P2 Fe1 N1 10.58(14)
C28 P2 Fe1 C7 -29.43(15)
C27 P2 Fe1 C7 -148.11(15)
C29 P2 Fe1 C7 92.55(15)
C28 P2 Fe1 P1 51.6(3)
C27 P2 Fe1 P1 -67.1(3)
C29 P2 Fe1 P1 173.6(2)
C28 P2 Fe1 S1 64.12(13)
C27 P2 Fe1 S1 -54.57(13)
C29 P2 Fe1 S1 -173.91(12)
C1 S1 Fe1 C18 176.18(16)
C1 S1 Fe1 N1 -13.5(10)
C1 S1 Fe1 C7 -7.64(14)
C1 S1 Fe1 P1 83.75(12)
C1 S1 Fe1 P2 -94.47(12)
O2 C52 Fe2 N3 -92(25)
O2 C52 Fe2 C41 -41(26)
O2 C52 Fe2 P3 174(100)
O2 C52 Fe2 P4 1(25)
O2 C52 Fe2 S2 86(25)
C47 N3 Fe2 C52 171.4(2)
C48 N3 Fe2 C52 -5.9(3)
C47 N3 Fe2 C41 -4.7(2)
C48 N3 Fe2 C41 178.0(3)
C47 N3 Fe2 P3 -95.4(2)
C48 N3 Fe2 P3 87.3(2)
C47 N3 Fe2 P4 81.8(2)
C48 N3 Fe2 P4 -95.5(2)
C47 N3 Fe2 S2 17.3(11)
C48 N3 Fe2 S2 -160.0(8)
C46 C41 Fe2 C52 -44.0(16)
C42 C41 Fe2 C52 125.7(14)
C46 C41 Fe2 N3 7.0(2)
C42 C41 Fe2 N3 176.7(3)
C46 C41 Fe2 P3 101.3(2)
C42 C41 Fe2 P3 -89.0(3)
C46 C41 Fe2 P4 -86.3(2)
C42 C41 Fe2 P4 83.5(3)
C46 C41 Fe2 S2 -171.28(19)
C42 C41 Fe2 S2 -1.5(3)
C53 P3 Fe2 C52 -20.82(19)
C55 P3 Fe2 C52 100.45(17)
C54 P3 Fe2 C52 -138.61(18)
C53 P3 Fe2 N3 -115.54(17)
C55 P3 Fe2 N3 5.73(16)
C54 P3 Fe2 N3 126.67(16)
C53 P3 Fe2 C41 162.06(18)
C55 P3 Fe2 C41 -76.67(16)
C54 P3 Fe2 C41 44.27(17)
C53 P3 Fe2 P4 85.8(3)
C55 P3 Fe2 P4 -152.9(3)
C54 P3 Fe2 P4 -32.0(3)
C53 P3 Fe2 S2 68.76(16)
C55 P3 Fe2 S2 -169.97(14)
C54 P3 Fe2 S2 -49.02(15)
C62 P4 Fe2 C52 154.71(17)
C63 P4 Fe2 C52 -84.05(16)
C61 P4 Fe2 C52 35.23(16)
C62 P4 Fe2 N3 -110.84(15)
C63 P4 Fe2 N3 10.40(15)
C61 P4 Fe2 N3 129.68(14)
C62 P4 Fe2 C41 -28.69(16)
C63 P4 Fe2 C41 92.55(15)
C61 P4 Fe2 C41 -148.17(15)
C62 P4 Fe2 P3 47.8(3)
C63 P4 Fe2 P3 169.1(3)
C61 P4 Fe2 P3 -71.6(3)
C62 P4 Fe2 S2 64.94(14)
C63 P4 Fe2 S2 -173.82(13)
C61 P4 Fe2 S2 -54.54(13)
C35 S2 Fe2 C52 175.66(15)
C35 S2 Fe2 N3 -30.2(9)
C35 S2 Fe2 C41 -8.37(13)
C35 S2 Fe2 P3 82.79(11)
C35 S2 Fe2 P4 -94.93(11)
